data_1539885
loop_
_publ_author_name
'Bronger, W.'
'Hendriks, U.'
'Mueller, P.'

_publ_section_title
;
 Struktur und magnetische Eigenschaften von Cs2 Mn3 S4 und Cs2 Co3 S4
;
_journal_name_full 'Zeitschrift fuer Anorganische und Allgemeine Chemie'
_journal_page_first 95
_journal_page_last 105
_journal_volume 559
_journal_year 1988
_chemical_formula_sum 'Cs2 Mn1.71 S4 Zn1.29'
_chemical_name_systematic 'Cs2 (Mn.57 Zn.43)3 S4'
_space_group_IT_number 72
_symmetry_space_group_name_Hall '-I 2 2c'
_symmetry_space_group_name_H-M 'I b a m'
_cell_angle_alpha 90
_cell_angle_beta 90
_cell_angle_gamma 90
_cell_formula_units_Z 4
_cell_length_a 5.855
_cell_length_b 11.324
_cell_length_c 13.944
_cell_volume 924.515
_citation_journal_id_ASTM ZAACAB
_cod_data_source_file Bronger_ZAACAB_1988_40.cif
_cod_data_source_block Cs2Mn1.71S4Zn1.29
_cod_original_cell_volume 924.5154
_cod_database_code 1539885

loop_
_symmetry_equiv_pos_as_xyz
x,y,z
-x,-y,z
x,-y,-z+1/2
-x,y,-z+1/2
-x,-y,-z
x,y,-z
-x,y,z-1/2
x,-y,z-1/2
x+1/2,y+1/2,z+1/2
-x+1/2,-y+1/2,z+1/2
x+1/2,-y+1/2,-z+1
-x+1/2,y+1/2,-z+1
-x+1/2,-y+1/2,-z+1/2
x+1/2,y+1/2,-z+1/2
-x+1/2,y+1/2,z
x+1/2,-y+1/2,z

loop_
_atom_site_label
_atom_site_type_symbol
_atom_site_fract_x
_atom_site_fract_y
_atom_site_fract_z
_atom_site_occupancy
_atom_site_U_iso_or_equiv
Mn1 Mn+2 0.5 0 0.25 0.49 0.0
Mn2 Mn+2 0 0.213 0.25 0.63 0.0
Cs1 Cs+1 0.233 0.121 0 1 0.0
Zn1 Zn+2 0.5 0 0.25 0.51 0.0
S1 S-2 0.232 0.352 0.153 1 0.0
Zn2 Zn+2 0 0.213 0.25 0.37 0.0
